data_4343715
loop_
_publ_author_name
'Ishaque Khan, M.'
'Tabussum, S.'
'Zheng, C.'

_publ_section_title
;
 Synthesis and characterisation of decavanadates: X-ray crystal structures
 of (H3 O)2 (M (H2 O)6)2 (V10 O28 H6) * 4(H2 O) (M = Co, Ni) and Na (H3 N
 (C H2)2 N H3)2.5 (V10 O28) * 5(H2 O)
;
_journal_name_full
;
Synthesis and Reactivity in Inorganic and Metal-Organic Chemistry
;
_journal_page_first 1773
_journal_page_last 1790
_journal_volume 30
_journal_year 2000
_chemical_formula_sum 'H44 Ni2 O46 V10'
_chemical_name_systematic '(H3 O)2 (Ni (H2 O)6)2 (V10 O28 H6) (H2 O)4'
_space_group_IT_number 2
_symmetry_space_group_name_Hall '-P 1'
_symmetry_space_group_name_H-M 'P -1'
_cell_angle_alpha 65.038
_cell_angle_beta 74.701
_cell_angle_gamma 70.795
_cell_formula_units_Z 1
_cell_length_a 8.8452
_cell_length_b 10.8891
_cell_length_c 11.1008
_cell_volume 905.553
_citation_journal_id_ASTM SRIMCN
_cod_data_source_file IshaqueKhan_SRIMCN_2000_536.cif
_cod_data_source_block H44Ni2O46V10
_cod_original_cell_volume 905.5533
_cod_database_code 4343715

loop_
_symmetry_equiv_pos_as_xyz
x,y,z
-x,-y,-z

loop_
_atom_site_label
_atom_site_type_symbol
_atom_site_fract_x
_atom_site_fract_y
_atom_site_fract_z
_atom_site_occupancy
_atom_site_U_iso_or_equiv
O14 O-2 0.0207 0.143 0.5906 1 0.0
O7 O-2 0.7557 0.1673 0.7892 1 0.0
O1 O-2 0.2414 0.6992 0.9208 1 0.0
Ni1 Ni+2 0.2793 0.2304 0.7857 1 0.0
V1 V+4 0.1327 0.7768 0.8028 1 0.0
O5 O-2 0.707 0.8888 0.5864 1 0.0
O20 O-2 0.4138 0.1541 0.9394 1 0.0
V4 V+4 0.8254 -0.0053 0.4783 1 0.0
O17 O-2 0.0999 0.128 0.895 1 0.0
O15 O-2 0.4439 0.3462 0.6676 1 0.0
O13 O-2 0.061 0.3398 0.3436 1 0.0
V2 V+4 0.8104 0.7635 0.7585 1 0.0
O23 O-2 0.8199 0.4162 0.7675 1 0.0
O9 O-2 -0.0142 -0.0988 0.6221 1 0.0
O11 O-2 0.7593 0.1342 0.5558 1 0.0
O8 O-2 0.0074 -0.0607 0.8379 1 0.0
O3 O-2 -0.0417 0.6975 0.8746 1 0.0
O10 O-2 0.7345 0.0917 0.338 1 0.0
O6 O-2 0.7231 -0.0707 0.7984 1 0.0
O16 O-2 0.4102 0.0647 0.7274 1 0.0
V3 V+4 0.8527 0.0494 0.7271 1 0.0
O12 O-2 0.7899 0.393 0.5133 1 0.0
O22 O-2 0.4878 0.4328 0.8848 1 0.0
O19 O-2 0.1534 0.3153 0.6256 1 0.0
O4 O-2 0.6757 0.6782 0.843 1 0.0
O18 O-2 0.1388 0.3917 0.8521 1 0.0
O2 O-2 0.2208 0.6675 0.6965 1 0.0
O21 O-2 0.5661 0.6646 0.5933 1 0.0
V5 V+4 0.883 0.2771 0.4476 1 0.0
